data_7200574
loop_
_publ_author_name
'Seliger, Janez'
'\<Zagar, Veselko'
'Gotoh, Kazuma'
'Ishida, Hiroyuki'
'Konnai, Akiko'
'Amino, Daiki'
'Asaji, Tetsuo'

_publ_section_title
;
 Hydrogen bonding in 1,2-diazine--chloranilic acid
 (2&#x2009;:&#x2009;1) studied by a 14N nuclear quadrupole coupling
 tensor and multi-temperature X-ray diffraction
;
_journal_issue 13
_journal_name_full 'Physical Chemistry Chemical Physics'
_journal_page_first 2281
_journal_page_last 2286
_journal_paper_doi 10.1039/b818318j
_journal_volume 11
_journal_year 2009
_chemical_formula_moiety 'C14 H10 Cl2 N4 O4'
_chemical_formula_sum 'C14 H10 Cl2 N4 O4'
_chemical_formula_weight 369.16
_chemical_name_systematic
;
?
;
_space_group_IT_number 14
_symmetry_cell_setting monoclinic
_symmetry_Int_Tables_number 14
_symmetry_space_group_name_Hall '-P 2ybc'
_symmetry_space_group_name_H-M 'P 1 21/c 1'
_atom_sites_solution_hydrogens geom
_atom_sites_solution_primary direct
_atom_sites_solution_secondary difmap
_cell_angle_alpha 90.00
_cell_angle_beta 99.515(2)
_cell_angle_gamma 90.00
_cell_formula_units_Z 2
_cell_length_a 3.7825(2)
_cell_length_b 20.2466(13)
_cell_length_c 9.6556(6)
_cell_measurement_reflns_used 17903
_cell_measurement_temperature 258(1)
_cell_measurement_theta_max 29.9
_cell_measurement_theta_min 3.0
_cell_volume 729.28(8)
_computing_cell_refinement PROCESS-AUTO
_computing_data_collection 'PROCESS-AUTO (Rigaku/MSC, 2004)'
_computing_data_reduction 'CrystalStructure (Rigaku/MSC, 2004)'
_computing_molecular_graphics 'ORTEP-3 (Farrugia, 1997)'
_computing_publication_material 'CrystalStructure and PLATON (Spek, 2003)'
_computing_structure_refinement 'SHELXL-97 (Sheldrick, 2008)'
_computing_structure_solution 'SHELXS-97 (Sheldrick, 2008)'
_diffrn_ambient_temperature 258(2)
_diffrn_detector_area_resol_mean 10.00
_diffrn_measured_fraction_theta_full 0.998
_diffrn_measured_fraction_theta_max 0.998
_diffrn_measurement_device_type 'Rigaku RAXIS-RAPID'
_diffrn_measurement_method \w
_diffrn_radiation_monochromator graphite
_diffrn_radiation_source 'fine-focus sealed tube'
_diffrn_radiation_type MoK\a
_diffrn_radiation_wavelength 0.71075
_diffrn_reflns_av_R_equivalents 0.0209
_diffrn_reflns_av_sigmaI/netI 0.0097
_diffrn_reflns_limit_h_max 5
_diffrn_reflns_limit_h_min -5
_diffrn_reflns_limit_k_max 28
_diffrn_reflns_limit_k_min -28
_diffrn_reflns_limit_l_max 13
_diffrn_reflns_limit_l_min -13
_diffrn_reflns_number 22018
_diffrn_reflns_theta_full 29.95
_diffrn_reflns_theta_max 29.95
_diffrn_reflns_theta_min 3.70
_exptl_absorpt_coefficient_mu 0.475
_exptl_absorpt_correction_T_max 0.977
_exptl_absorpt_correction_T_min 0.902
_exptl_absorpt_correction_type numerical
_exptl_absorpt_process_details
;
Higashi, T. (1999). Program for Absorption Correction.
Rigaku Corporation, Tokyo, Japan.
;
_exptl_crystal_density_diffrn 1.681
_exptl_crystal_density_method 'not measured'
_exptl_crystal_F_000 376
_exptl_crystal_size_max 0.32
_exptl_crystal_size_mid 0.16
_exptl_crystal_size_min 0.05
_refine_diff_density_max 0.413
_refine_diff_density_min -0.160
_refine_diff_density_rms 0.050
_refine_ls_extinction_method none
_refine_ls_goodness_of_fit_ref 1.087
_refine_ls_hydrogen_treatment mixed
_refine_ls_matrix_type full
_refine_ls_number_parameters 116
_refine_ls_number_reflns 2127
_refine_ls_number_restraints 0
_refine_ls_restrained_S_all 1.087
_refine_ls_R_factor_all 0.0356
_refine_ls_R_factor_gt 0.0306
_refine_ls_shift/su_max 0.001
_refine_ls_shift/su_mean 0.000
_refine_ls_structure_factor_coef Fsqd
_refine_ls_weighting_details 'calc w=1/[\s^2^(Fo^2^)+(0.0496P)^2^+0.0976P] where P=(Fo^2^+2Fc^2^)/3'
_refine_ls_weighting_scheme calc
_refine_ls_wR_factor_gt 0.0830
_refine_ls_wR_factor_ref 0.0857
_reflns_number_gt 1836
_reflns_number_total 2127
_reflns_threshold_expression >2sigma(I)
_cod_data_source_file b818318j.txt
_cod_data_source_block 258K
_cod_database_code 7200574

loop_
_symmetry_equiv_pos_as_xyz
'x, y, z'
'-x, y+1/2, -z+1/2'
'-x, -y, -z'
'x, -y-1/2, z-1/2'

loop_
_atom_site_label
_atom_site_type_symbol
_atom_site_fract_x
_atom_site_fract_y
_atom_site_fract_z
_atom_site_U_iso_or_equiv
_atom_site_adp_type
_atom_site_occupancy
_atom_site_symmetry_multiplicity
_atom_site_calc_flag
_atom_site_refinement_flags
_atom_site_disorder_assembly
_atom_site_disorder_group
Cl1 Cl 0.57555(8) 0.497310(12) 0.18836(3) 0.03480(11) Uani 1 1 d . . .
O1 O 0.7289(3) 0.61180(4) 0.38023(9) 0.0449(2) Uani 1 1 d . . .
O2 O 0.8938(3) 0.38299(4) 0.35964(9) 0.0389(2) Uani 1 1 d . . .
H2 H 0.973(10) 0.356(2) 0.407(4) 0.047 Uiso 0.42(2) 1 d P . .
N1 N 1.0380(3) 0.26579(5) 0.45827(10) 0.0320(2) Uani 1 1 d . . .
H1 H 1.009(7) 0.3093(15) 0.436(3) 0.038 Uiso 0.58(2) 1 d P . .
N2 N 0.8578(3) 0.22761(5) 0.35725(10) 0.0344(2) Uani 1 1 d . . .
C1 C 0.8513(3) 0.55926(5) 0.43038(11) 0.0288(2) Uani 1 1 d . . .
C2 C 0.8078(3) 0.49742(5) 0.35890(11) 0.0273(2) Uani 1 1 d . . .
C3 C 0.9370(3) 0.43918(5) 0.42000(10) 0.0286(2) Uani 1 1 d . . .
C4 C 0.8731(3) 0.16306(5) 0.37923(12) 0.0349(2) Uani 1 1 d . . .
H4 H 0.7518 0.1355 0.3102 0.042 Uiso 1 1 calc R . .
C5 C 1.0617(3) 0.13423(6) 0.50062(12) 0.0352(2) Uani 1 1 d . . .
H5 H 1.0626 0.0887 0.5127 0.042 Uiso 1 1 calc R . .
C6 C 1.2447(3) 0.17442(6) 0.60112(12) 0.0350(2) Uani 1 1 d . . .
H6 H 1.3761 0.1574 0.6833 0.042 Uiso 1 1 calc R . .
C7 C 1.2255(3) 0.24201(5) 0.57484(11) 0.0333(2) Uani 1 1 d . . .
H7 H 1.3474 0.2710 0.6408 0.040 Uiso 1 1 calc R . .

loop_
_atom_site_aniso_label
_atom_site_aniso_U_11
_atom_site_aniso_U_22
_atom_site_aniso_U_33
_atom_site_aniso_U_23
_atom_site_aniso_U_13
_atom_site_aniso_U_12
Cl1 0.04305(18) 0.03306(16) 0.02331(15) -0.00011(9) -0.00915(11) 0.00086(10)
O1 0.0637(6) 0.0271(4) 0.0352(4) 0.0002(3) -0.0170(4) 0.0083(4)
O2 0.0561(5) 0.0260(4) 0.0284(4) -0.0031(3) -0.0111(4) 0.0042(3)
N1 0.0383(5) 0.0275(4) 0.0273(4) -0.0023(3) -0.0035(4) 0.0010(4)
N2 0.0405(5) 0.0322(5) 0.0263(5) -0.0011(3) -0.0065(4) 0.0004(4)
C1 0.0326(5) 0.0271(5) 0.0240(5) 0.0008(3) -0.0035(4) 0.0012(4)
C2 0.0313(5) 0.0280(5) 0.0196(5) -0.0003(3) -0.0044(4) 0.0007(4)
C3 0.0318(5) 0.0286(5) 0.0232(5) -0.0001(4) -0.0020(4) 0.0020(4)
C4 0.0395(6) 0.0306(5) 0.0314(5) -0.0035(4) -0.0033(4) -0.0026(4)
C5 0.0397(6) 0.0272(5) 0.0372(6) 0.0029(4) 0.0018(5) 0.0014(4)
C6 0.0385(6) 0.0361(5) 0.0279(5) 0.0050(4) -0.0016(4) 0.0052(4)
C7 0.0371(6) 0.0334(5) 0.0263(5) -0.0038(4) -0.0037(4) 0.0014(4)

loop_
_atom_type_symbol
_atom_type_description
_atom_type_scat_dispersion_real
_atom_type_scat_dispersion_imag
_atom_type_scat_source
C C 0.0033 0.0016 'International Tables Vol C Tables 4.2.6.8 and 6.1.1.4'
H H 0.0000 0.0000 'International Tables Vol C Tables 4.2.6.8 and 6.1.1.4'
O O 0.0106 0.0060 'International Tables Vol C Tables 4.2.6.8 and 6.1.1.4'
N N 0.0061 0.0033 'International Tables Vol C Tables 4.2.6.8 and 6.1.1.4'
Cl Cl 0.1484 0.1585 'International Tables Vol C Tables 4.2.6.8 and 6.1.1.4'

loop_
_geom_angle_atom_site_label_1
_geom_angle_atom_site_label_2
_geom_angle_atom_site_label_3
_geom_angle
_geom_angle_site_symmetry_1
_geom_angle_site_symmetry_3
_geom_angle_publ_flag
C3 O2 H2 111(3) . . ?
C7 N1 N2 123.25(10) . . ?
C7 N1 H1 125.4(17) . . ?
N2 N1 H1 111.3(16) . . ?
C4 N2 N1 116.72(9) . . ?
O1 C1 C2 124.34(10) . . ?
O1 C1 C3 117.28(9) . 3_766 ?
C2 C1 C3 118.37(8) . 3_766 ?
C3 C2 C1 122.83(10) . . ?
C3 C2 Cl1 119.73(8) . . ?
C1 C2 Cl1 117.44(7) . . ?
O2 C3 C2 124.06(10) . . ?
O2 C3 C1 117.17(9) . 3_766 ?
C2 C3 C1 118.76(8) . 3_766 ?
N2 C4 C5 123.40(10) . . ?
N2 C4 H4 118.3 . . ?
C5 C4 H4 118.3 . . ?
C6 C5 C4 118.47(11) . . ?
C6 C5 H5 120.8 . . ?
C4 C5 H5 120.8 . . ?
C5 C6 C7 116.87(10) . . ?
C5 C6 H6 121.6 . . ?
C7 C6 H6 121.6 . . ?
N1 C7 C6 121.28(10) . . ?
N1 C7 H7 119.4 . . ?
C6 C7 H7 119.4 . . ?

loop_
_geom_bond_atom_site_label_1
_geom_bond_atom_site_label_2
_geom_bond_distance
_geom_bond_site_symmetry_2
_geom_bond_publ_flag
Cl1 C2 1.7335(11) . ?
O1 C1 1.2273(12) . ?
O2 C3 1.2763(13) . ?
O2 H2 0.74(4) . ?
N1 C7 1.3182(13) . ?
N1 N2 1.3393(12) . ?
N1 H1 0.91(3) . ?
N2 C4 1.3237(14) . ?
C1 C2 1.4259(13) . ?
C1 C3 1.5319(15) 3_766 ?
C2 C3 1.3720(13) . ?
C3 C1 1.5319(15) 3_766 ?
C4 C5 1.3954(15) . ?
C4 H4 0.9300 . ?
C5 C6 1.3642(16) . ?
C5 H5 0.9300 . ?
C6 C7 1.3915(15) . ?
C6 H6 0.9300 . ?
C7 H7 0.9300 . ?

loop_
_geom_torsion_atom_site_label_1
_geom_torsion_atom_site_label_2
_geom_torsion_atom_site_label_3
_geom_torsion_atom_site_label_4
_geom_torsion
_geom_torsion_site_symmetry_1
_geom_torsion_site_symmetry_2
_geom_torsion_site_symmetry_3
_geom_torsion_site_symmetry_4
_geom_torsion_publ_flag
C7 N1 N2 C4 0.35(17) . . . . ?
O1 C1 C2 C3 -177.53(12) . . . . ?
C3 C1 C2 C3 2.18(18) 3_766 . . . ?
O1 C1 C2 Cl1 1.66(17) . . . . ?
C3 C1 C2 Cl1 -178.63(8) 3_766 . . . ?
C1 C2 C3 O2 178.14(11) . . . . ?
Cl1 C2 C3 O2 -1.03(17) . . . . ?
C1 C2 C3 C1 -2.19(18) . . . 3_766 ?
Cl1 C2 C3 C1 178.64(8) . . . 3_766 ?
N1 N2 C4 C5 0.54(18) . . . . ?
N2 C4 C5 C6 -1.04(19) . . . . ?
C4 C5 C6 C7 0.64(17) . . . . ?
N2 N1 C7 C6 -0.73(18) . . . . ?
C5 C6 C7 N1 0.19(18) . . . . ?
